data_2108078
loop_
_publ_author_name
'Hathwar, Venkatesha R.'
'Stingaciu, Marian'
'Richter, Bo'
'Overgaard, Jacob'
'Iversen, Bo B.'

_publ_section_title
;
 Variable-temperature structural studies on valence tautomerism in cobalt
 bis(dioxolene) molecular complexes
;
_journal_issue 2
_journal_name_full 'Acta Crystallographica Section B'
_journal_page_first 304
_journal_page_last 312
_journal_paper_doi 10.1107/S2052520616019235
_journal_volume 73
_journal_year 2017
_chemical_formula_sum 'C38 H46 Cl4 Co N2 O4'
_chemical_formula_weight 795.50
_chemical_name_systematic
;
 ?
;
_space_group_crystal_system trigonal
_space_group_IT_number 147
_space_group_name_Hall '-P 3'
_space_group_name_H-M_alt 'P -3'
_symmetry_space_group_name_Hall '-P 3'
_symmetry_space_group_name_H-M 'P -3'
_atom_sites_solution_hydrogens geom
_audit_creation_method SHELXL-2014
_cell_angle_alpha 90
_cell_angle_beta 90
_cell_angle_gamma 120
_cell_formula_units_Z 3
_cell_length_a 20.0094(13)
_cell_length_b 20.0094(13)
_cell_length_c 8.8987(7)
_cell_measurement_reflns_used 25871
_cell_measurement_temperature 100(2)
_cell_measurement_theta_max 20.61
_cell_measurement_theta_min 0.93
_cell_volume 3085.5(4)
_computing_structure_refinement 'SHELXL-2014 (Sheldrick, 2014)'
_diffrn_ambient_temperature 100(2)
_diffrn_measured_fraction_theta_full 0.999
_diffrn_measured_fraction_theta_max 0.996
_diffrn_measurement_device_type 'Bruker Kappa APEX II CCD detector'
_diffrn_measurement_method '\f and \w scans'
_diffrn_radiation_monochromator mirror
_diffrn_radiation_type AgK\a
_diffrn_radiation_wavelength 0.56085
_diffrn_reflns_av_R_equivalents 0.1417
_diffrn_reflns_limit_h_max 25
_diffrn_reflns_limit_h_min -24
_diffrn_reflns_limit_k_max 24
_diffrn_reflns_limit_k_min -25
_diffrn_reflns_limit_l_max 11
_diffrn_reflns_limit_l_min -11
_diffrn_reflns_number 25871
_diffrn_reflns_theta_full 19.665
_diffrn_reflns_theta_max 20.610
_diffrn_reflns_theta_min 0.927
_exptl_absorpt_coefficient_mu 0.374
_exptl_absorpt_correction_T_max 0.964
_exptl_absorpt_correction_T_min 0.936
_exptl_absorpt_correction_type multi-scan
_exptl_absorpt_process_details 'Bruker AXS, 2008'
_exptl_crystal_colour blue
_exptl_crystal_density_diffrn 1.284
_exptl_crystal_description block
_exptl_crystal_F_000 1245
_exptl_crystal_size_max 0.180
_exptl_crystal_size_mid 0.160
_exptl_crystal_size_min 0.100
_platon_squeeze_details
;
;
_refine_diff_density_max 0.986
_refine_diff_density_min -0.870
_refine_ls_extinction_method none
_refine_ls_goodness_of_fit_ref 1.084
_refine_ls_hydrogen_treatment constr
_refine_ls_matrix_type full
_refine_ls_number_parameters 229
_refine_ls_number_reflns 4265
_refine_ls_number_restraints 0
_refine_ls_restrained_S_all 1.084
_refine_ls_R_factor_all 0.1283
_refine_ls_R_factor_gt 0.0951
_refine_ls_shift/su_max 0.000
_refine_ls_shift/su_mean 0.000
_refine_ls_structure_factor_coef Fsqd
_refine_ls_weighting_details 'w=1/[\s^2^(Fo^2^)+(0.1029P)^2^+14.8759P] where P=(Fo^2^+2Fc^2^)/3'
_refine_ls_weighting_scheme calc
_refine_ls_wR_factor_gt 0.2400
_refine_ls_wR_factor_ref 0.2564
_reflns_number_gt 2901
_reflns_number_total 4265
_reflns_threshold_expression 'I > 2\s(I)'
_cod_data_source_file ps5056sup1.cif
_cod_data_source_block 2S_100K
_cod_original_cell_volume 3085.5(5)
_cod_database_code 2108078
_shelx_space_group_comment
;
The symmetry employed for this shelxl refinement is uniquely defined
by the following loop, which should always be used as a source of
symmetry information in preference to the above space-group names.
They are only intended as comments.
;
_shelx_estimated_absorpt_t_min 0.936
_shelx_estimated_absorpt_t_max 0.964
_shelxl_version_number 201.4

loop_
_space_group_symop_operation_xyz
'x, y, z'
'-y, x-y, z'
'-x+y, -x, z'
'-x, -y, -z'
'y, -x+y, -z'
'x-y, x, -z'

loop_
_atom_site_type_symbol
_atom_site_label
_atom_site_fract_x
_atom_site_fract_y
_atom_site_fract_z
_atom_site_U_iso_or_equiv
_atom_site_adp_type
_atom_site_calc_flag
_atom_site_occupancy
C C1 0.0686(3) 0.4163(3) 0.5105(6) 0.0156(12) Uani d 1
C C2 0.0479(3) 0.4213(3) 0.6647(6) 0.0149(12) Uani d 1
C C3 0.0694(3) 0.3871(3) 0.7808(7) 0.0174(12) Uani d 1
C C4 0.1089(3) 0.3494(3) 0.7387(7) 0.0207(13) Uani d 1
H H4 0.1235 0.3260 0.8152 0.025 Uiso calc 1
C C5 0.1285(3) 0.3437(3) 0.5892(7) 0.0188(13) Uani d 1
C C6 0.1099(3) 0.3781(3) 0.4761(7) 0.0189(12) Uani d 1
H H6 0.1247 0.3762 0.3755 0.023 Uiso calc 1
C C7 0.0477(4) 0.3914(4) 0.9452(7) 0.0216(13) Uani d 1
C C8 -0.0411(3) 0.3487(4) 0.9594(8) 0.0249(14) Uani d 1
H H8A -0.0556 0.3429 1.0658 0.037 Uiso calc 1
H H8B -0.0630 0.2976 0.9128 0.037 Uiso calc 1
H H8C -0.0612 0.3785 0.9084 0.037 Uiso calc 1
C C9 0.0817(4) 0.4742(4) 0.9968(7) 0.0221(14) Uani d 1
H H9A 0.0712 0.4751 1.1042 0.033 Uiso calc 1
H H9B 0.0584 0.4992 0.9398 0.033 Uiso calc 1
H H9C 0.1376 0.5018 0.9800 0.033 Uiso calc 1
C C10 0.0767(4) 0.3511(4) 1.0504(8) 0.0298(16) Uani d 1
H H10A 0.1328 0.3750 1.0406 0.045 Uiso calc 1
H H10B 0.0522 0.2963 1.0238 0.045 Uiso calc 1
H H10C 0.0637 0.3561 1.1544 0.045 Uiso calc 1
C C11 0.1667(4) 0.2947(4) 0.5555(8) 0.0250(14) Uani d 1
C C12 0.2327(5) 0.3143(6) 0.6652(10) 0.050(2) Uani d 1
H H12A 0.2725 0.3686 0.6532 0.076 Uiso calc 1
H H12B 0.2551 0.2815 0.6443 0.076 Uiso calc 1
H H12C 0.2130 0.3054 0.7684 0.076 Uiso calc 1
C C13 0.2009(7) 0.3093(7) 0.4008(10) 0.071(3) Uani d 1
H H13A 0.2273 0.3648 0.3795 0.107 Uiso calc 1
H H13B 0.1597 0.2817 0.3270 0.107 Uiso calc 1
H H13C 0.2379 0.2910 0.3949 0.107 Uiso calc 1
C C14 0.1064(5) 0.2127(5) 0.5750(17) 0.087(5) Uani d 1
H H14A 0.1309 0.1820 0.5983 0.130 Uiso calc 1
H H14B 0.0766 0.1936 0.4819 0.130 Uiso calc 1
H H14C 0.0720 0.2082 0.6575 0.130 Uiso calc 1
C C15 -0.1484(3) 0.3767(4) 0.5940(7) 0.0223(14) Uani d 1
H H15 -0.1298 0.3961 0.6918 0.027 Uiso calc 1
C C16 -0.2218(4) 0.3123(4) 0.5764(7) 0.0259(14) Uani d 1
C C17 -0.2514(4) 0.2852(4) 0.4330(7) 0.0259(14) Uani d 1
H H17 -0.3015 0.2419 0.4190 0.031 Uiso calc 1
C C18 -0.2057(4) 0.3230(4) 0.3156(8) 0.0256(14) Uani d 1
C C19 -0.1315(4) 0.3858(4) 0.3359(7) 0.0230(14) Uani d 1
H H19 -0.1001 0.4108 0.2508 0.028 Uiso calc 1
N N1 -0.1041(3) 0.4112(3) 0.4741(6) 0.0177(11) Uani d 1
O O1 0.0459(2) 0.4482(2) 0.4080(5) 0.0187(9) Uani d 1
O O2 0.0100(2) 0.4584(2) 0.6835(5) 0.0169(9) Uani d 1
Cl Cl1 -0.23703(11) 0.29540(11) 0.1328(2) 0.0393(5) Uani d 1
Cl Cl2 -0.27400(10) 0.26654(11) 0.7347(2) 0.0365(5) Uani d 1
Co Co1 0.0000 0.5000 0.5000 0.0143(3) Uani d 1

loop_
_atom_site_aniso_label
_atom_site_aniso_U_11
_atom_site_aniso_U_22
_atom_site_aniso_U_33
_atom_site_aniso_U_12
_atom_site_aniso_U_13
_atom_site_aniso_U_23
C1 0.012(3) 0.021(3) 0.014(3) 0.008(2) 0.000(2) -0.002(2)
C2 0.012(3) 0.021(3) 0.013(3) 0.009(2) 0.000(2) -0.002(2)
C3 0.018(3) 0.024(3) 0.012(3) 0.011(3) 0.000(2) 0.001(2)
C4 0.025(3) 0.023(3) 0.018(3) 0.014(3) -0.005(2) 0.000(2)
C5 0.018(3) 0.022(3) 0.024(3) 0.015(3) -0.005(2) -0.007(2)
C6 0.021(3) 0.019(3) 0.012(3) 0.008(3) -0.002(2) -0.004(2)
C7 0.030(3) 0.036(4) 0.007(3) 0.022(3) 0.002(2) -0.002(2)
C8 0.017(3) 0.027(3) 0.029(4) 0.010(3) 0.003(3) 0.002(3)
C9 0.023(3) 0.035(4) 0.011(3) 0.016(3) 0.000(2) -0.006(3)
C10 0.039(4) 0.044(4) 0.016(3) 0.028(4) 0.002(3) 0.005(3)
C11 0.026(3) 0.028(4) 0.029(4) 0.020(3) -0.004(3) -0.006(3)
C12 0.052(5) 0.083(7) 0.046(5) 0.056(5) -0.014(4) -0.017(5)
C13 0.127(9) 0.117(9) 0.038(5) 0.112(8) 0.030(6) 0.015(5)
C14 0.040(5) 0.033(5) 0.184(15) 0.017(4) 0.017(7) -0.031(7)
C15 0.018(3) 0.027(3) 0.021(3) 0.011(3) -0.001(2) -0.002(3)
C16 0.025(3) 0.038(4) 0.019(3) 0.019(3) 0.003(3) 0.000(3)
C17 0.028(3) 0.028(4) 0.020(3) 0.013(3) -0.009(3) -0.005(3)
C18 0.027(3) 0.028(3) 0.019(3) 0.012(3) -0.008(3) -0.008(3)
C19 0.028(3) 0.020(3) 0.020(3) 0.012(3) -0.003(3) -0.001(2)
N1 0.024(3) 0.020(3) 0.014(3) 0.013(2) 0.002(2) 0.000(2)
O1 0.022(2) 0.025(2) 0.015(2) 0.0161(19) -0.0007(17) -0.0008(17)
O2 0.017(2) 0.025(2) 0.013(2) 0.0134(18) 0.0018(16) 0.0014(16)
Cl1 0.0418(11) 0.0387(10) 0.0229(9) 0.0094(8) -0.0097(7) -0.0079(7)
Cl2 0.0282(9) 0.0425(10) 0.0273(10) 0.0089(8) 0.0059(7) 0.0074(8)
Co1 0.0154(6) 0.0184(6) 0.0106(6) 0.0096(5) -0.0010(4) -0.0005(4)

loop_
_atom_type_symbol
_atom_type_description
_atom_type_scat_dispersion_real
_atom_type_scat_dispersion_imag
_atom_type_scat_source
C C 0.0015 0.0009 'International Tables Vol C Tables 4.2.6.8 and 6.1.1.4'
H H 0.0000 0.0000 'International Tables Vol C Tables 4.2.6.8 and 6.1.1.4'
N N 0.0030 0.0019 'International Tables Vol C Tables 4.2.6.8 and 6.1.1.4'
O O 0.0056 0.0036 'International Tables Vol C Tables 4.2.6.8 and 6.1.1.4'
Cl Cl 0.0998 0.0984 'International Tables Vol C Tables 4.2.6.8 and 6.1.1.4'
Co Co 0.3050 0.6296 'International Tables Vol C Tables 4.2.6.8 and 6.1.1.4'

loop_
_geom_angle_atom_site_label_1
_geom_angle_atom_site_label_2
_geom_angle_atom_site_label_3
_geom_angle_site_symmetry_1
_geom_angle_site_symmetry_3
_geom_angle
O1 C1 C6 . . 123.4(5)
O1 C1 C2 . . 116.2(5)
C6 C1 C2 . . 120.4(5)
O2 C2 C3 . . 125.5(5)
O2 C2 C1 . . 115.2(5)
C3 C2 C1 . . 119.3(5)
C4 C3 C2 . . 117.2(5)
C4 C3 C7 . . 122.6(5)
C2 C3 C7 . . 120.2(5)
C3 C4 C5 . . 123.7(5)
C6 C5 C4 . . 119.8(5)
C6 C5 C11 . . 121.4(6)
C4 C5 C11 . . 118.7(5)
C5 C6 C1 . . 119.5(6)
C9 C7 C10 . . 108.1(5)
C9 C7 C3 . . 111.4(5)
C10 C7 C3 . . 111.1(5)
C9 C7 C8 . . 110.2(5)
C10 C7 C8 . . 107.1(5)
C3 C7 C8 . . 108.9(5)
C14 C11 C13 . . 111.2(8)
C14 C11 C12 . . 109.2(8)
C13 C11 C12 . . 106.6(7)
C14 C11 C5 . . 107.1(6)
C13 C11 C5 . . 112.1(6)
C12 C11 C5 . . 110.7(5)
N1 C15 C16 . . 120.5(6)
C15 C16 C17 . . 120.4(6)
C15 C16 Cl2 . . 118.6(5)
C17 C16 Cl2 . . 121.0(5)
C18 C17 C16 . . 117.0(6)
C17 C18 C19 . . 121.6(6)
C17 C18 Cl1 . . 121.0(5)
C19 C18 Cl1 . . 117.5(5)
N1 C19 C18 . . 120.6(6)
C15 N1 C19 . . 119.8(5)
C15 N1 Co1 . . 120.2(4)
C19 N1 Co1 . . 120.0(4)
C1 O1 Co1 . . 110.3(4)
C2 O2 Co1 . . 111.0(3)
O1 Co1 O1 . 4_566 180.0
O1 Co1 O2 . . 86.84(17)
O1 Co1 O2 4_566 . 93.16(17)
O1 Co1 O2 . 4_566 93.16(17)
O1 Co1 O2 4_566 4_566 86.84(17)
O2 Co1 O2 . 4_566 180.0
O1 Co1 N1 . 4_566 87.76(18)
O1 Co1 N1 4_566 4_566 92.24(18)
O2 Co1 N1 . 4_566 89.96(19)
O2 Co1 N1 4_566 4_566 90.04(19)
O1 Co1 N1 . . 92.24(18)
O1 Co1 N1 4_566 . 87.76(19)
O2 Co1 N1 . . 90.04(19)
O2 Co1 N1 4_566 . 89.96(19)
N1 Co1 N1 4_566 . 180.0

loop_
_geom_bond_atom_site_label_1
_geom_bond_atom_site_label_2
_geom_bond_site_symmetry_2
_geom_bond_distance
C1 O1 . 1.318(7)
C1 C6 . 1.412(8)
C1 C2 . 1.452(8)
C2 O2 . 1.309(7)
C2 C3 . 1.419(8)
C3 C4 . 1.391(8)
C3 C7 . 1.541(8)
C4 C5 . 1.408(9)
C5 C6 . 1.370(9)
C5 C11 . 1.544(8)
C7 C9 . 1.513(9)
C7 C10 . 1.528(9)
C7 C8 . 1.545(9)
C11 C14 . 1.483(11)
C11 C13 . 1.499(11)
C11 C12 . 1.528(10)
C15 N1 . 1.338(8)
C15 C16 . 1.395(9)
C16 C17 . 1.398(9)
C16 Cl2 . 1.719(7)
C17 C18 . 1.344(10)
C18 C19 . 1.397(9)
C18 Cl1 . 1.731(7)
C19 N1 . 1.338(8)
N1 Co1 . 1.962(5)
O1 Co1 . 1.881(4)
O2 Co1 . 1.889(4)
Co1 O1 4_566 1.881(4)
Co1 O2 4_566 1.889(4)
Co1 N1 4_566 1.962(5)

loop_
_geom_torsion_atom_site_label_1
_geom_torsion_atom_site_label_2
_geom_torsion_atom_site_label_3
_geom_torsion_atom_site_label_4
_geom_torsion_site_symmetry_4
_geom_torsion
O1 C1 C2 O2 . -1.1(7)
C6 C1 C2 O2 . 179.7(5)
O1 C1 C2 C3 . 179.0(5)
C6 C1 C2 C3 . -0.3(8)
O2 C2 C3 C4 . 179.3(5)
C1 C2 C3 C4 . -0.8(8)
O2 C2 C3 C7 . 0.4(9)
C1 C2 C3 C7 . -179.7(5)
C2 C3 C4 C5 . 0.2(9)
C7 C3 C4 C5 . 179.1(6)
C3 C4 C5 C6 . 1.4(9)
C3 C4 C5 C11 . -175.2(6)
C4 C5 C6 C1 . -2.4(9)
C11 C5 C6 C1 . 174.1(5)
O1 C1 C6 C5 . -177.3(5)
C2 C1 C6 C5 . 1.9(8)
C4 C3 C7 C9 . 121.8(6)
C2 C3 C7 C9 . -59.3(7)
C4 C3 C7 C10 . 1.2(8)
C2 C3 C7 C10 . -179.9(6)
C4 C3 C7 C8 . -116.5(6)
C2 C3 C7 C8 . 62.4(7)
C6 C5 C11 C14 . -105.2(9)
C4 C5 C11 C14 . 71.4(9)
C6 C5 C11 C13 . 17.0(10)
C4 C5 C11 C13 . -166.4(7)
C6 C5 C11 C12 . 135.9(7)
C4 C5 C11 C12 . -47.5(8)
N1 C15 C16 C17 . -2.9(10)
N1 C15 C16 Cl2 . 176.0(5)
C15 C16 C17 C18 . 0.9(10)
Cl2 C16 C17 C18 . -178.0(5)
C16 C17 C18 C19 . 1.2(10)
C16 C17 C18 Cl1 . -178.9(5)
C17 C18 C19 N1 . -1.4(10)
Cl1 C18 C19 N1 . 178.8(5)
C16 C15 N1 C19 . 2.8(9)
C16 C15 N1 Co1 . -178.5(5)
C18 C19 N1 C15 . -0.7(9)
C18 C19 N1 Co1 . -179.5(5)
C6 C1 O1 Co1 . -175.4(4)
C2 C1 O1 Co1 . 5.4(6)
C3 C2 O2 Co1 . 176.1(5)
C1 C2 O2 Co1 . -3.8(6)
C1 O1 Co1 O2 . -6.0(4)
C1 O1 Co1 O2 4_566 174.0(4)
C1 O1 Co1 N1 4_566 84.1(4)
C1 O1 Co1 N1 . -95.9(4)
C2 O2 Co1 O1 . 5.4(4)
C2 O2 Co1 O1 4_566 -174.6(4)
C2 O2 Co1 N1 4_566 -82.3(4)
C2 O2 Co1 N1 . 97.7(4)

loop_
_platon_squeeze_void_nr
_platon_squeeze_void_average_x
_platon_squeeze_void_average_y
_platon_squeeze_void_average_z
_platon_squeeze_void_volume
_platon_squeeze_void_count_electrons
_platon_squeeze_void_content
1 0.000 0.000 -0.002 413 164 ' '

_cod_database_fobs_code 2108078
